data_2215135
loop_
_publ_author_name
'Broker, Grant A.'
'Tiekink, Edward R. T.'

_publ_section_title
;
 Bis(\m-pyridine-1-carbaldehyde
 azine-\k^2^<i>N</i>,<i>N</i>':\k<i>N</i>'')disilver(I)
 bis(<i>p</i>-toluenesulfonate)
;
_journal_coeditor_code HB2512
_journal_issue 9
_journal_name_full 'Acta Crystallographica Section E'
_journal_page_first m2420
_journal_page_last m2421
_journal_paper_doi 10.1107/S1600536807040809
_journal_volume 63
_journal_year 2007
_chemical_formula_iupac '[Ag2 (C12 H10 N4)2] (C7 H7 S O3)2'
_chemical_formula_moiety 'C24 H20 Ag2 N8 2+, 2(C7 H7 S1 O3 -)'
_chemical_formula_sum 'C38 H34 Ag2 N8 O6 S2'
_chemical_formula_weight 978.61
_chemical_name_systematic
;
Bis(\m-pyridine-1-carbaldehyde azine-\k^2^N,N':\kN'')disilver(I)
bis(p-toluenesulfonate)
;
_space_group_IT_number 2
_symmetry_cell_setting triclinic
_symmetry_space_group_name_Hall '-P 1'
_symmetry_space_group_name_H-M 'P -1'
_atom_sites_solution_hydrogens geom
_atom_sites_solution_primary direct
_atom_sites_solution_secondary difmap
_audit_creation_method SHELXL-97
_cell_angle_alpha 78.12(3)
_cell_angle_beta 76.75(3)
_cell_angle_gamma 70.13(3)
_cell_formula_units_Z 1
_cell_length_a 7.9619(17)
_cell_length_b 9.4382(11)
_cell_length_c 13.468(3)
_cell_measurement_reflns_used 2621
_cell_measurement_temperature 98(2)
_cell_measurement_theta_max 30.2
_cell_measurement_theta_min 2.6
_cell_volume 917.4(4)
_computing_cell_refinement 'CrystalClear (Rigaku/MSC, 2005)'
_computing_data_collection 'CrystalClear (Rigaku/MSC, 2005)'
_computing_data_reduction 'CrystalClear (Rigaku/MSC, 2005)'
_computing_molecular_graphics 'ORTEPII (Johnson, 1976) and DIAMOND (Brandenburg, 2006)'
_computing_publication_material 'SHELXL97 (Sheldrick, 1997)'
_computing_structure_refinement 'SHELXL97 (Sheldrick, 1997)'
_computing_structure_solution 'SIR92 (Altomare <i>et al.</i>,  1994)'
_diffrn_ambient_temperature 98(2)
_diffrn_measured_fraction_theta_full 0.994
_diffrn_measured_fraction_theta_max 0.994
_diffrn_measurement_device_type 'Rigaku/MSC AFC12\k/SATURN724'
_diffrn_measurement_method \w
_diffrn_radiation_monochromator graphite
_diffrn_radiation_source 'fine-focus sealed tube'
_diffrn_radiation_type MoK\a
_diffrn_radiation_wavelength 0.71070
_diffrn_reflns_av_R_equivalents 0.018
_diffrn_reflns_av_sigmaI/netI 0.017
_diffrn_reflns_limit_h_max 9
_diffrn_reflns_limit_h_min -9
_diffrn_reflns_limit_k_max 11
_diffrn_reflns_limit_k_min -11
_diffrn_reflns_limit_l_max 16
_diffrn_reflns_limit_l_min -15
_diffrn_reflns_number 10013
_diffrn_reflns_theta_full 26.50
_diffrn_reflns_theta_max 26.5
_diffrn_reflns_theta_min 2.6
_diffrn_standards_decay_% <1
_diffrn_standards_interval_count 0
_diffrn_standards_number 0
_exptl_absorpt_coefficient_mu 1.242
_exptl_absorpt_correction_T_max 1.000
_exptl_absorpt_correction_T_min 0.715
_exptl_absorpt_correction_type multi-scan
_exptl_absorpt_process_details '(ABSCOR; Higashi, 1995)'
_exptl_crystal_colour yellow
_exptl_crystal_density_diffrn 1.771
_exptl_crystal_density_method 'not measured'
_exptl_crystal_description Prism
_exptl_crystal_F_000 492
_exptl_crystal_size_max 0.35
_exptl_crystal_size_mid 0.10
_exptl_crystal_size_min 0.05
_refine_diff_density_max 0.46
_refine_diff_density_min -0.42
_refine_ls_extinction_method none
_refine_ls_goodness_of_fit_ref 1.07
_refine_ls_hydrogen_treatment constr
_refine_ls_matrix_type full
_refine_ls_number_parameters 254
_refine_ls_number_reflns 3776
_refine_ls_number_restraints 0
_refine_ls_restrained_S_all 1.07
_refine_ls_R_factor_all 0.020
_refine_ls_R_factor_gt 0.020
_refine_ls_shift/su_max 0.005
_refine_ls_shift/su_mean 0.000
_refine_ls_structure_factor_coef Fsqd
_refine_ls_weighting_details 'calc w=1/[\s^2^(Fo^2^)+(0.0249P)^2^+0.8243P] where P=(Fo^2^+2Fc^2^)/3'
_refine_ls_weighting_scheme calc
_refine_ls_wR_factor_gt 0.051
_refine_ls_wR_factor_ref 0.052
_reflns_number_gt 3713
_reflns_number_total 3776
_reflns_threshold_expression I>2\s(I)
_cod_data_source_file hb2512.cif
_cod_data_source_block I
_cod_original_cell_volume 917.4(3)
_cod_original_sg_symbol_Hall '-P 1 '
_cod_original_sg_symbol_H-M ' P -1'
_cod_database_code 2215135
_cod_database_fobs_code 2215135

loop_
_symmetry_equiv_pos_as_xyz
'x, y, z'
'-x, -y, -z'

loop_
_atom_site_type_symbol
_atom_site_label
_atom_site_fract_x
_atom_site_fract_y
_atom_site_fract_z
_atom_site_U_iso_or_equiv
_atom_site_adp_type
_atom_site_calc_flag
_atom_site_refinement_flags
_atom_site_occupancy
Ag Ag 0.270539(16) 0.533834(14) 0.880628(10) 0.01623(5) Uani d . 1
S S1 0.11139(5) 0.33155(5) 0.76383(3) 0.01453(9) Uani d . 1
O O1 0.00032(19) 0.46865(17) 0.71172(12) 0.0307(3) Uani d . 1
O O2 0.12104(17) 0.34521(16) 0.86852(10) 0.0209(3) Uani d . 1
O O3 0.06566(18) 0.19598(16) 0.76129(11) 0.0228(3) Uani d . 1
N N1 -0.45024(19) 0.65008(17) 1.01938(11) 0.0142(3) Uani d . 1
N N2 -0.12641(19) 0.81213(17) 0.85496(12) 0.0161(3) Uani d . 1
N N3 0.06292(19) 0.75793(17) 0.82718(11) 0.0143(3) Uani d . 1
N N4 0.4262(2) 0.67661(17) 0.74678(11) 0.0152(3) Uani d . 1
C C1 -0.6304(2) 0.6843(2) 1.05199(14) 0.0161(3) Uani d . 1
H H1 -0.6753 0.6118 1.1009 0.019 Uiso calc R 1
C C2 -0.7532(2) 0.8191(2) 1.01822(14) 0.0186(4) Uani d . 1
H H2 -0.8793 0.8389 1.0440 0.022 Uiso calc R 1
C C3 -0.6897(2) 0.9254(2) 0.94594(14) 0.0187(4) Uani d . 1
H H3 -0.7708 1.0198 0.9218 0.022 Uiso calc R 1
C C4 -0.5054(2) 0.8904(2) 0.91000(14) 0.0167(3) Uani d . 1
H H4 -0.4581 0.9597 0.8593 0.020 Uiso calc R 1
C C5 -0.3897(2) 0.75296(19) 0.94858(13) 0.0134(3) Uani d . 1
C C6 -0.1924(2) 0.7123(2) 0.91352(13) 0.0139(3) Uani d . 1
H H6 -0.1156 0.6136 0.9341 0.017 Uiso calc R 1
C C7 0.1246(2) 0.8529(2) 0.75909(14) 0.0153(3) Uani d . 1
H H7 0.0433 0.9466 0.7340 0.018 Uiso calc R 1
C C8 0.3194(2) 0.8182(2) 0.71959(13) 0.0139(3) Uani d . 1
C C9 0.6040(2) 0.6460(2) 0.71350(14) 0.0166(3) Uani d . 1
H H9 0.6807 0.5462 0.7316 0.020 Uiso calc R 1
C C10 0.6828(2) 0.7538(2) 0.65329(14) 0.0182(4) Uani d . 1
H H10 0.8106 0.7283 0.6322 0.022 Uiso calc R 1
C C11 0.5717(2) 0.8983(2) 0.62486(14) 0.0179(4) Uani d . 1
H H11 0.6218 0.9737 0.5837 0.021 Uiso calc R 1
C C12 0.3859(2) 0.9314(2) 0.65742(14) 0.0166(3) Uani d . 1
H H12 0.3060 1.0291 0.6377 0.020 Uiso calc R 1
C C13 0.3356(2) 0.30503(19) 0.69408(13) 0.0138(3) Uani d . 1
C C14 0.4828(2) 0.2515(2) 0.74534(14) 0.0154(3) Uani d . 1
H H14 0.4638 0.2270 0.8182 0.018 Uiso calc R 1
C C15 0.6573(2) 0.2336(2) 0.69066(15) 0.0183(4) Uani d . 1
H H15 0.7570 0.1982 0.7264 0.022 Uiso calc R 1
C C16 0.6874(2) 0.2671(2) 0.58368(15) 0.0179(4) Uani d . 1
C C17 0.5387(3) 0.3178(2) 0.53321(14) 0.0193(4) Uani d . 1
H H17 0.5576 0.3392 0.4602 0.023 Uiso calc R 1
C C18 0.3635(2) 0.3377(2) 0.58741(14) 0.0167(3) Uani d . 1
H H18 0.2636 0.3733 0.5518 0.020 Uiso calc R 1
C C19 0.8762(3) 0.2497(3) 0.52383(17) 0.0287(5) Uani d . 1
H H19A 0.9352 0.1436 0.5120 0.043 Uiso calc R 1
H H19B 0.9463 0.2783 0.5631 0.043 Uiso calc R 1
H H19C 0.8698 0.3158 0.4575 0.043 Uiso calc R 1

loop_
_atom_site_aniso_label
_atom_site_aniso_U_11
_atom_site_aniso_U_22
_atom_site_aniso_U_33
_atom_site_aniso_U_12
_atom_site_aniso_U_13
_atom_site_aniso_U_23
Ag 0.01410(8) 0.01331(8) 0.01916(8) -0.00401(5) -0.00385(5) 0.00307(5)
S1 0.00972(19) 0.0146(2) 0.0176(2) -0.00285(16) -0.00073(15) -0.00194(16)
O1 0.0153(7) 0.0281(8) 0.0343(8) 0.0036(6) -0.0024(6) 0.0073(6)
O2 0.0184(6) 0.0280(7) 0.0188(7) -0.0117(6) 0.0031(5) -0.0083(5)
O3 0.0160(6) 0.0270(7) 0.0301(7) -0.0125(6) 0.0026(5) -0.0111(6)
N1 0.0123(7) 0.0148(7) 0.0153(7) -0.0042(6) -0.0028(5) -0.0009(6)
N2 0.0095(7) 0.0172(7) 0.0188(8) -0.0025(6) -0.0006(6) -0.0011(6)
N3 0.0096(7) 0.0149(7) 0.0166(7) -0.0026(6) -0.0010(5) -0.0019(6)
N4 0.0133(7) 0.0148(7) 0.0160(7) -0.0043(6) -0.0016(6) -0.0001(6)
C1 0.0143(8) 0.0201(9) 0.0146(8) -0.0078(7) -0.0014(6) -0.0006(7)
C2 0.0118(8) 0.0246(10) 0.0184(9) -0.0048(7) -0.0016(7) -0.0032(7)
C3 0.0146(8) 0.0173(9) 0.0204(9) -0.0008(7) -0.0040(7) -0.0008(7)
C4 0.0158(8) 0.0164(9) 0.0163(8) -0.0047(7) -0.0024(7) 0.0007(7)
C5 0.0128(8) 0.0151(8) 0.0127(8) -0.0042(6) -0.0024(6) -0.0026(6)
C6 0.0131(8) 0.0137(8) 0.0135(8) -0.0025(6) -0.0033(6) -0.0007(6)
C7 0.0132(8) 0.0127(8) 0.0181(8) -0.0027(6) -0.0022(6) -0.0007(7)
C8 0.0127(8) 0.0136(8) 0.0152(8) -0.0041(6) -0.0024(6) -0.0016(6)
C9 0.0125(8) 0.0181(9) 0.0166(8) -0.0029(7) -0.0019(6) -0.0002(7)
C10 0.0128(8) 0.0248(10) 0.0162(8) -0.0070(7) -0.0005(7) -0.0012(7)
C11 0.0182(9) 0.0190(9) 0.0173(9) -0.0101(7) 0.0005(7) -0.0009(7)
C12 0.0171(8) 0.0147(8) 0.0160(8) -0.0046(7) -0.0010(7) -0.0002(7)
C13 0.0118(8) 0.0115(8) 0.0179(8) -0.0043(6) -0.0013(6) -0.0016(6)
C14 0.0155(8) 0.0143(8) 0.0157(8) -0.0036(7) -0.0022(7) -0.0031(6)
C15 0.0133(8) 0.0180(9) 0.0247(9) -0.0036(7) -0.0047(7) -0.0059(7)
C16 0.0146(8) 0.0142(8) 0.0244(9) -0.0056(7) 0.0021(7) -0.0057(7)
C17 0.0221(9) 0.0190(9) 0.0161(9) -0.0084(7) 0.0006(7) -0.0016(7)
C18 0.0169(8) 0.0151(8) 0.0181(9) -0.0052(7) -0.0042(7) -0.0006(7)
C19 0.0155(9) 0.0343(12) 0.0331(11) -0.0091(8) 0.0065(8) -0.0070(9)

loop_
_atom_type_symbol
_atom_type_description
_atom_type_scat_dispersion_real
_atom_type_scat_dispersion_imag
_atom_type_scat_source
C C 0.0033 0.0016 'International Tables Vol C Tables 4.2.6.8 and 6.1.1.4'
H H 0.0000 0.0000 'International Tables Vol C Tables 4.2.6.8 and 6.1.1.4'
Ag Ag -0.8971 1.1015 'International Tables Vol C Tables 4.2.6.8 and 6.1.1.4'
N N 0.0061 0.0033 'International Tables Vol C Tables 4.2.6.8 and 6.1.1.4'
O O 0.0106 0.0060 'International Tables Vol C Tables 4.2.6.8 and 6.1.1.4'
S S 0.1246 0.1234 'International Tables Vol C Tables 4.2.6.8 and 6.1.1.4'

loop_
_geom_angle_atom_site_label_1
_geom_angle_atom_site_label_2
_geom_angle_atom_site_label_3
_geom_angle_site_symmetry_1
_geom_angle_site_symmetry_3
_geom_angle
_geom_angle_publ_flag
N1 Ag N3 2_567 . 161.06(6) y
N1 Ag N4 2_567 . 114.74(6) y
N3 Ag N4 . . 71.65(6) y
N1 Ag O2 2_567 . 88.50(5) ?
N3 Ag O2 . . 100.89(5) ?
N4 Ag O2 . . 129.62(5) ?
O1 S1 O3 . . 113.74(9) ?
O1 S1 O2 . . 113.34(10) ?
O3 S1 O2 . . 111.55(9) ?
O1 S1 C13 . . 105.70(9) ?
O3 S1 C13 . . 106.41(8) ?
O2 S1 C13 . . 105.28(8) ?
S1 O2 Ag . . 115.18(8) ?
C1 N1 C5 . . 117.32(15) ?
C1 N1 Ag . 2_567 117.09(12) ?
C5 N1 Ag . 2_567 122.77(11) ?
C6 N2 N3 . . 112.67(15) ?
C7 N3 N2 . . 111.79(15) ?
C7 N3 Ag . . 116.87(12) ?
N2 N3 Ag . . 131.33(11) ?
C9 N4 C8 . . 117.66(15) ?
C9 N4 Ag . . 128.25(12) ?
C8 N4 Ag . . 112.49(11) ?
N1 C1 C2 . . 123.45(17) ?
N1 C1 H1 . . 118.3 ?
C2 C1 H1 . . 118.3 ?
C1 C2 C3 . . 118.92(17) ?
C1 C2 H2 . . 120.5 ?
C3 C2 H2 . . 120.5 ?
C4 C3 C2 . . 118.26(17) ?
C4 C3 H3 . . 120.9 ?
C2 C3 H3 . . 120.9 ?
C3 C4 C5 . . 119.54(17) ?
C3 C4 H4 . . 120.2 ?
C5 C4 H4 . . 120.2 ?
N1 C5 C4 . . 122.48(16) ?
N1 C5 C6 . . 116.29(15) ?
C4 C5 C6 . . 121.23(16) ?
N2 C6 C5 . . 118.72(16) ?
N2 C6 H6 . . 120.6 ?
C5 C6 H6 . . 120.6 ?
N3 C7 C8 . . 120.49(16) ?
N3 C7 H7 . . 119.8 ?
C8 C7 H7 . . 119.8 ?
N4 C8 C12 . . 123.14(16) ?
N4 C8 C7 . . 117.51(15) ?
C12 C8 C7 . . 119.34(16) ?
N4 C9 C10 . . 123.02(17) ?
N4 C9 H9 . . 118.5 ?
C10 C9 H9 . . 118.5 ?
C11 C10 C9 . . 118.79(16) ?
C11 C10 H10 . . 120.6 ?
C9 C10 H10 . . 120.6 ?
C10 C11 C12 . . 118.95(17) ?
C10 C11 H11 . . 120.5 ?
C12 C11 H11 . . 120.5 ?
C11 C12 C8 . . 118.39(17) ?
C11 C12 H12 . . 120.8 ?
C8 C12 H12 . . 120.8 ?
C18 C13 C14 . . 119.87(16) ?
C18 C13 S1 . . 119.54(14) ?
C14 C13 S1 . . 120.59(14) ?
C15 C14 C13 . . 120.36(17) ?
C15 C14 H14 . . 119.8 ?
C13 C14 H14 . . 119.8 ?
C14 C15 C16 . . 120.44(17) ?
C14 C15 H15 . . 119.8 ?
C16 C15 H15 . . 119.8 ?
C15 C16 C17 . . 118.51(17) ?
C15 C16 C19 . . 120.79(18) ?
C17 C16 C19 . . 120.70(18) ?
C18 C17 C16 . . 121.39(17) ?
C18 C17 H17 . . 119.3 ?
C16 C17 H17 . . 119.3 ?
C17 C18 C13 . . 119.41(17) ?
C17 C18 H18 . . 120.3 ?
C13 C18 H18 . . 120.3 ?
C16 C19 H19A . . 109.5 ?
C16 C19 H19B . . 109.5 ?
H19A C19 H19B . . 109.5 ?
C16 C19 H19C . . 109.5 ?
H19A C19 H19C . . 109.5 ?
H19B C19 H19C . . 109.5 ?

loop_
_geom_bond_atom_site_label_1
_geom_bond_atom_site_label_2
_geom_bond_site_symmetry_2
_geom_bond_distance
_geom_bond_publ_flag
Ag N1 2_567 2.2596(17) y
Ag N3 . 2.2948(17) y
Ag N4 . 2.3900(17) y
Ag O2 . 2.5023(14) ?
S1 O1 . 1.4428(15) ?
S1 O3 . 1.4530(14) ?
S1 O2 . 1.4636(14) ?
S1 C13 . 1.7768(18) ?
N1 C1 . 1.345(2) ?
N1 C5 . 1.346(2) ?
N1 Ag 2_567 2.2596(17) ?
N2 C6 . 1.275(2) ?
N2 N3 . 1.404(2) ?
N3 C7 . 1.280(2) ?
N4 C9 . 1.332(2) ?
N4 C8 . 1.346(2) ?
C1 C2 . 1.379(3) ?
C1 H1 . 0.9500 ?
C2 C3 . 1.388(3) ?
C2 H2 . 0.9500 ?
C3 C4 . 1.381(3) ?
C3 H3 . 0.9500 ?
C4 C5 . 1.389(3) ?
C4 H4 . 0.9500 ?
C5 C6 . 1.470(2) ?
C6 H6 . 0.9500 ?
C7 C8 . 1.464(2) ?
C7 H7 . 0.9500 ?
C8 C12 . 1.391(2) ?
C9 C10 . 1.396(3) ?
C9 H9 . 0.9500 ?
C10 C11 . 1.382(3) ?
C10 H10 . 0.9500 ?
C11 C12 . 1.387(3) ?
C11 H11 . 0.9500 ?
C12 H12 . 0.9500 ?
C13 C18 . 1.388(3) ?
C13 C14 . 1.389(2) ?
C14 C15 . 1.387(3) ?
C14 H14 . 0.9500 ?
C15 C16 . 1.392(3) ?
C15 H15 . 0.9500 ?
C16 C17 . 1.394(3) ?
C16 C19 . 1.506(3) ?
C17 C18 . 1.387(3) ?
C17 H17 . 0.9500 ?
C18 H18 . 0.9500 ?
C19 H19A . 0.9800 ?
C19 H19B . 0.9800 ?
C19 H19C . 0.9800 ?

loop_
_geom_hbond_atom_site_label_D
_geom_hbond_atom_site_label_H
_geom_hbond_atom_site_label_A
_geom_hbond_site_symmetry_A
_geom_hbond_distance_DH
_geom_hbond_distance_HA
_geom_hbond_distance_DA
_geom_hbond_angle_DHA
_geom_hbond_publ_flag
C9 H9 O1 1_655 0.95 2.36 3.025(2) 126 y
C10 H10 O1 1_655 0.95 2.56 3.109(2) 117 y
C14 H14 O2 1_555 0.95 2.56 2.918(2) 103 y
C7 H7 O3 1_565 0.95 2.53 3.116(2) 120 y
C12 H12 O3 1_565 0.95 2.55 3.189(2) 125 y
C15 H15 O3 1_655 0.95 2.60 3.478(2) 154 y

loop_
_geom_torsion_atom_site_label_1
_geom_torsion_atom_site_label_2
_geom_torsion_atom_site_label_3
_geom_torsion_atom_site_label_4
_geom_torsion_site_symmetry_1
_geom_torsion
O1 S1 O2 Ag . -64.41(10)
O3 S1 O2 Ag . 165.65(7)
C13 S1 O2 Ag . 50.64(10)
N1 Ag O2 S1 2_567 -128.37(9)
N3 Ag O2 S1 . 68.20(9)
N4 Ag O2 S1 . -6.91(11)
C6 N2 N3 C7 . 172.35(16)
C6 N2 N3 Ag . -6.7(2)
N1 Ag N3 C7 2_567 109.39(19)
N4 Ag N3 C7 . -3.67(13)
O2 Ag N3 C7 . -132.02(13)
N1 Ag N3 N2 2_567 -71.6(2)
N4 Ag N3 N2 . 175.35(16)
O2 Ag N3 N2 . 47.01(15)
N1 Ag N4 C9 2_567 12.19(17)
N3 Ag N4 C9 . 172.99(16)
O2 Ag N4 C9 . -97.93(16)
N1 Ag N4 C8 2_567 -152.90(11)
N3 Ag N4 C8 . 7.90(11)
O2 Ag N4 C8 . 96.97(13)
C5 N1 C1 C2 . -1.3(3)
Ag N1 C1 C2 2_567 160.20(14)
N1 C1 C2 C3 . 0.7(3)
C1 C2 C3 C4 . 0.8(3)
C2 C3 C4 C5 . -1.6(3)
C1 N1 C5 C4 . 0.5(3)
Ag N1 C5 C4 2_567 -159.94(13)
C1 N1 C5 C6 . -179.49(15)
Ag N1 C5 C6 2_567 20.1(2)
C3 C4 C5 N1 . 1.0(3)
C3 C4 C5 C6 . -179.05(17)
N3 N2 C6 C5 . -179.77(14)
N1 C5 C6 N2 . -172.63(16)
C4 C5 C6 N2 . 7.4(3)
N2 N3 C7 C8 . 179.92(15)
Ag N3 C7 C8 . -0.9(2)
C9 N4 C8 C12 . 1.2(3)
Ag N4 C8 C12 . 168.05(14)
C9 N4 C8 C7 . -178.06(16)
Ag N4 C8 C7 . -11.25(19)
N3 C7 C8 N4 . 8.7(3)
N3 C7 C8 C12 . -170.59(17)
C8 N4 C9 C10 . 0.6(3)
Ag N4 C9 C10 . -163.79(14)
N4 C9 C10 C11 . -1.4(3)
C9 C10 C11 C12 . 0.3(3)
C10 C11 C12 C8 . 1.5(3)
N4 C8 C12 C11 . -2.3(3)
C7 C8 C12 C11 . 176.99(16)
O1 S1 C13 C18 . -38.59(17)
O3 S1 C13 C18 . 82.66(16)
O2 S1 C13 C18 . -158.82(14)
O1 S1 C13 C14 . 141.67(15)
O3 S1 C13 C14 . -97.07(16)
O2 S1 C13 C14 . 21.44(17)
C18 C13 C14 C15 . 1.4(3)
S1 C13 C14 C15 . -178.83(14)
C13 C14 C15 C16 . -0.9(3)
C14 C15 C16 C17 . -0.4(3)
C14 C15 C16 C19 . 179.30(18)
C15 C16 C17 C18 . 1.2(3)
C19 C16 C17 C18 . -178.54(18)
C16 C17 C18 C13 . -0.6(3)
C14 C13 C18 C17 . -0.7(3)
S1 C13 C18 C17 . 179.58(14)
